data_7039140
loop_
_publ_author_name
'K\"uhling, Marcel'
'McDonald, Robert'
'Liebing, Phil'
'Hilfert, Liane'
'Ferguson, Michael J.'
'Takats, Josef'
'Edelmann, Frank T.'

_publ_section_title
;
 Stabilization of molecular lanthanide polysulfides by bulky scorpionate
 ligands.
;
_journal_issue 25
_journal_name_full 'Dalton transactions (Cambridge, England : 2003)'
_journal_page_first 10118
_journal_page_last 10121
_journal_paper_doi 10.1039/c6dt01439a
_journal_volume 45
_journal_year 2016
_chemical_formula_moiety 'C63 H107 B2 N14 Sm, C5 H12'
_chemical_formula_sum 'C68 H119 B2 N14 Sm'
_chemical_formula_weight 1304.73
_space_group_crystal_system monoclinic
_space_group_IT_number 15
_space_group_name_Hall '-C 2yc'
_space_group_name_H-M_alt 'C 1 2/c 1'
_symmetry_space_group_name_Hall '-C 2yc'
_symmetry_space_group_name_H-M 'C 1 2/c 1'
_atom_sites_solution_hydrogens geom
_audit_creation_method SHELXL-2014/7
_audit_update_record
;
2016-04-07 deposited with the CCDC.
2016-04-28 downloaded from the CCDC.
;
_cell_angle_alpha 90
_cell_angle_beta 93.2336(6)
_cell_angle_gamma 90
_cell_formula_units_Z 4
_cell_length_a 21.5176(10)
_cell_length_b 17.2726(8)
_cell_length_c 19.2117(9)
_cell_measurement_reflns_used 9915
_cell_measurement_temperature 193(2)
_cell_measurement_theta_max 21.80
_cell_measurement_theta_min 2.12
_cell_volume 7128.9(6)
_computing_cell_refinement 'Bruker SAINT'
_computing_data_collection 'Bruker APEX2'
_computing_data_reduction 'Bruker SAINT'
_computing_molecular_graphics 'Bruker SHELXTL'
_computing_publication_material 'Bruker SHELXTL'
_computing_structure_refinement 'SHELXL-2014/7 (Sheldrick, 2014)'
_computing_structure_solution 'SHELXT-2014 (Sheldrick, 2014)'
_diffrn_ambient_temperature 193(2)
_diffrn_measured_fraction_theta_full 1.000
_diffrn_measured_fraction_theta_max 0.979
_diffrn_measurement_device_type 'Bruker APEX-II CCD'
_diffrn_measurement_method '\w scans'
_diffrn_radiation_type MoK\a
_diffrn_radiation_wavelength 0.71073
_diffrn_reflns_av_R_equivalents 0.0438
_diffrn_reflns_av_unetI/netI 0.0386
_diffrn_reflns_Laue_measured_fraction_full 1.000
_diffrn_reflns_Laue_measured_fraction_max 0.979
_diffrn_reflns_limit_h_max 28
_diffrn_reflns_limit_h_min -28
_diffrn_reflns_limit_k_max 22
_diffrn_reflns_limit_k_min -22
_diffrn_reflns_limit_l_max 25
_diffrn_reflns_limit_l_min -24
_diffrn_reflns_number 32295
_diffrn_reflns_point_group_measured_fraction_full 1.000
_diffrn_reflns_point_group_measured_fraction_max 0.979
_diffrn_reflns_theta_full 25.242
_diffrn_reflns_theta_max 28.274
_diffrn_reflns_theta_min 1.513
_exptl_absorpt_coefficient_mu 0.872
_exptl_absorpt_correction_T_max 0.9263
_exptl_absorpt_correction_T_min 0.8463
_exptl_absorpt_correction_type numerical
_exptl_absorpt_process_details 'SADABS 2014/5'
_exptl_crystal_colour colorless
_exptl_crystal_density_diffrn 1.216
_exptl_crystal_description prism
_exptl_crystal_F_000 2788
_exptl_crystal_recrystallization_method 'Re-crystallisation from solvent'
_exptl_crystal_size_max 0.247
_exptl_crystal_size_mid 0.171
_exptl_crystal_size_min 0.150
_refine_diff_density_max 0.976
_refine_diff_density_min -1.028
_refine_diff_density_rms 0.077
_refine_ls_extinction_method none
_refine_ls_goodness_of_fit_ref 1.067
_refine_ls_hydrogen_treatment constr
_refine_ls_matrix_type full
_refine_ls_number_parameters 378
_refine_ls_number_reflns 8673
_refine_ls_number_restraints 7
_refine_ls_restrained_S_all 1.068
_refine_ls_R_factor_all 0.0439
_refine_ls_R_factor_gt 0.0364
_refine_ls_shift/su_max 0.000
_refine_ls_shift/su_mean 0.000
_refine_ls_structure_factor_coef Fsqd
_refine_ls_weighting_details 'w=1/[\s^2^(Fo^2^)+(0.0561P)^2^+1.2805P] where P=(Fo^2^+2Fc^2^)/3'
_refine_ls_weighting_scheme calc
_refine_ls_wR_factor_gt 0.0927
_refine_ls_wR_factor_ref 0.0968
_reflns_Friedel_coverage 0.000
_reflns_number_gt 7570
_reflns_number_total 8673
_reflns_threshold_expression 'I > 2\s(I)'
_cod_data_source_file c6dt01439a2.cif
_cod_data_source_block tak1422
_cod_depositor_comments 'Adding full bibliography for 7039139--7039141.cif.'
_cod_database_code 7039140
_shelx_shelxl_version_number 2014/7
_shelx_space_group_comment
; 
The symmetry employed for this shelxl refinement is uniquely defined 
by the following loop, which should always be used as a source of 
symmetry information in preference to the above space-group names. 
They are only intended as comments. 
;
_shelx_estimated_absorpt_t_min 0.813
_shelx_estimated_absorpt_t_max 0.880
_solvent_exptl_crystal_recrystallization_method pentane

loop_
_space_group_symop_operation_xyz
'x, y, z'
'-x, y, -z+1/2'
'x+1/2, y+1/2, z'
'-x+1/2, y+1/2, -z+1/2'
'-x, -y, -z'
'x, -y, z-1/2'
'-x+1/2, -y+1/2, -z'
'x+1/2, -y+1/2, z-1/2'

loop_
_atom_site_label
_atom_site_type_symbol
_atom_site_fract_x
_atom_site_fract_y
_atom_site_fract_z
_atom_site_U_iso_or_equiv
_atom_site_adp_type
_atom_site_occupancy
_atom_site_site_symmetry_order
_atom_site_calc_flag
_atom_site_refinement_flags_posn
_atom_site_refinement_flags_adp
_atom_site_refinement_flags_occupancy
_atom_site_disorder_assembly
_atom_site_disorder_group
Sm Sm 0.0000 0.26981(2) 0.2500 0.02578(7) Uani 1 2 d S T P . .
N1 N 0.02537(9) 0.13915(11) 0.22940(11) 0.0312(4) Uani 1 1 d . . . . .
N11 N 0.15318(9) 0.26560(11) 0.33100(11) 0.0296(4) Uani 1 1 d . . . . .
N12 N 0.09819(9) 0.22907(11) 0.34536(11) 0.0298(4) Uani 1 1 d . . . . .
N21 N 0.14569(9) 0.33283(11) 0.21296(10) 0.0283(4) Uani 1 1 d . . . . .
N22 N 0.09459(9) 0.29448(12) 0.18308(11) 0.0309(4) Uani 1 1 d . . . . .
N31 N 0.10865(8) 0.40157(11) 0.32383(10) 0.0283(4) Uani 1 1 d . . . . .
N32 N 0.04451(8) 0.39408(11) 0.31541(10) 0.0273(4) Uani 1 1 d . . . . .
C1 C 0.04141(13) 0.06422(16) 0.21754(15) 0.0416(6) Uani 1 1 d . . . . .
C2 C 0.0000 0.0158(2) 0.2500 0.0497(10) Uani 1 2 d S T P . .
H2 H 0.0000 -0.0392 0.2500 0.060 Uiso 1 2 calc R U P . .
C3 C 0.09594(15) 0.04560(18) 0.17461(17) 0.0521(7) Uani 1 1 d . . . . .
H3 H 0.0833 0.0571 0.1248 0.063 Uiso 1 1 calc R U . . .
C4 C 0.15172(14) 0.0966(2) 0.19544(19) 0.0586(8) Uani 1 1 d . . . . .
H4A H 0.1865 0.0834 0.1668 0.070 Uiso 1 1 calc R U . . .
H4B H 0.1405 0.1511 0.1881 0.070 Uiso 1 1 calc R U . . .
H4C H 0.1640 0.0881 0.2447 0.070 Uiso 1 1 calc R U . . .
C5 C 0.11300(18) -0.0405(2) 0.1795(2) 0.0718(10) Uani 1 1 d . . . . .
H5A H 0.1485 -0.0508 0.1512 0.086 Uiso 1 1 calc R U . . .
H5B H 0.1240 -0.0539 0.2282 0.086 Uiso 1 1 calc R U . . .
H5C H 0.0773 -0.0717 0.1624 0.086 Uiso 1 1 calc R U . . .
C13 C 0.11527(11) 0.16702(14) 0.38413(13) 0.0326(5) Uani 1 1 d . . . . .
C14 C 0.17998(12) 0.16376(16) 0.39459(14) 0.0387(6) Uani 1 1 d . . . . .
H14 H 0.2034 0.1260 0.4206 0.046 Uiso 1 1 calc R U . . .
C15 C 0.20280(12) 0.22573(14) 0.35999(14) 0.0348(6) Uani 1 1 d . . . . .
C16 C 0.26988(12) 0.24566(18) 0.34852(17) 0.0436(7) Uani 1 1 d . . . . .
H16 H 0.2740 0.3032 0.3454 0.052 Uiso 1 1 calc R U . . .
C16A C 0.28842(15) 0.2097(2) 0.28023(19) 0.0585(9) Uani 1 1 d . . . . .
H16A H 0.3319 0.2225 0.2727 0.070 Uiso 1 1 calc R U . . .
H16B H 0.2837 0.1533 0.2825 0.070 Uiso 1 1 calc R U . . .
H16C H 0.2616 0.2301 0.2416 0.070 Uiso 1 1 calc R U . . .
C16B C 0.31294(15) 0.2163(2) 0.4086(2) 0.0646(10) Uani 1 1 d . . . . .
H16D H 0.3561 0.2299 0.4000 0.078 Uiso 1 1 calc R U . . .
H16E H 0.3013 0.2403 0.4523 0.078 Uiso 1 1 calc R U . . .
H16F H 0.3091 0.1599 0.4122 0.078 Uiso 1 1 calc R U . . .
C17 C 0.07138(12) 0.11076(16) 0.41548(14) 0.0393(6) Uani 1 1 d . . . . .
H17 H 0.0283 0.1201 0.3950 0.047 Uiso 1 1 calc R U . . .
C17A C 0.08999(15) 0.02738(18) 0.40078(19) 0.0562(8) Uani 1 1 d . . . . .
H17A H 0.0608 -0.0081 0.4217 0.067 Uiso 1 1 calc R U . . .
H17B H 0.0890 0.0189 0.3503 0.067 Uiso 1 1 calc R U . . .
H17C H 0.1321 0.0178 0.4209 0.067 Uiso 1 1 calc R U . . .
C17B C 0.07192(15) 0.1212(2) 0.49400(17) 0.0604(9) Uani 1 1 d . . . . .
H17D H 0.0431 0.0841 0.5135 0.072 Uiso 1 1 calc R U . . .
H17E H 0.1141 0.1121 0.5144 0.072 Uiso 1 1 calc R U . . .
H17F H 0.0589 0.1740 0.5047 0.072 Uiso 1 1 calc R U . . .
C23 C 0.10472(13) 0.28527(15) 0.11559(14) 0.0360(6) Uani 1 1 d . . . . .
C24 C 0.16226(12) 0.31700(17) 0.10146(14) 0.0408(6) Uani 1 1 d . . . . .
H24 H 0.1806 0.3183 0.0576 0.049 Uiso 1 1 calc R U . . .
C25 C 0.18713(11) 0.34600(15) 0.16366(13) 0.0346(5) Uani 1 1 d . . . . .
C26 C 0.24781(12) 0.38832(16) 0.17636(15) 0.0397(6) Uani 1 1 d . . . . .
H26 H 0.2656 0.3741 0.2238 0.048 Uiso 1 1 calc R U . . .
C26A C 0.29427(14) 0.3638(2) 0.12272(19) 0.0595(9) Uani 1 1 d . . . . .
H26A H 0.3335 0.3918 0.1317 0.071 Uiso 1 1 calc R U . . .
H26B H 0.3019 0.3080 0.1266 0.071 Uiso 1 1 calc R U . . .
H26C H 0.2770 0.3760 0.0757 0.071 Uiso 1 1 calc R U . . .
C26B C 0.23745(14) 0.47502(17) 0.17454(18) 0.0516(7) Uani 1 1 d . . . . .
H26D H 0.2774 0.5016 0.1829 0.062 Uiso 1 1 calc R U . . .
H26E H 0.2189 0.4900 0.1288 0.062 Uiso 1 1 calc R U . . .
H26F H 0.2094 0.4896 0.2108 0.062 Uiso 1 1 calc R U . . .
C27 C 0.05902(15) 0.24532(19) 0.06550(16) 0.0460(7) Uani 1 1 d . . . . .
H27 H 0.0298 0.2144 0.0932 0.055 Uiso 1 1 calc R U . . .
C27A C 0.09321(17) 0.1899(2) 0.01943(17) 0.0630(9) Uani 1 1 d . . . . .
H27A H 0.0632 0.1641 -0.0130 0.076 Uiso 1 1 calc R U . . .
H27B H 0.1232 0.2189 -0.0069 0.076 Uiso 1 1 calc R U . . .
H27C H 0.1153 0.1510 0.0486 0.076 Uiso 1 1 calc R U . . .
C27B C 0.02082(17) 0.3034(2) 0.02118(19) 0.0637(9) Uani 1 1 d . . . . .
H27D H -0.0084 0.2756 -0.0108 0.076 Uiso 1 1 calc R U . . .
H27E H -0.0024 0.3370 0.0516 0.076 Uiso 1 1 calc R U . . .
H27F H 0.0487 0.3350 -0.0057 0.076 Uiso 1 1 calc R U . . .
C33 C 0.02088(11) 0.45474(14) 0.34983(12) 0.0292(5) Uani 1 1 d . . . . .
C34 C 0.06932(11) 0.49887(15) 0.38068(13) 0.0347(5) Uani 1 1 d . . . . .
H34 H 0.0654 0.5440 0.4083 0.042 Uiso 1 1 calc R U . . .
C35 C 0.12376(11) 0.46440(14) 0.36333(12) 0.0310(5) Uani 1 1 d . . . . .
C36 C 0.18929(12) 0.48851(17) 0.38572(14) 0.0400(6) Uani 1 1 d . . . . .
H36 H 0.2159 0.4818 0.3451 0.048 Uiso 1 1 calc R U . . .
C36A C 0.21549(14) 0.4370(2) 0.44541(16) 0.0602(9) Uani 1 1 d . . . . .
H36A H 0.2580 0.4534 0.4593 0.072 Uiso 1 1 calc R U . . .
H36B H 0.1893 0.4417 0.4853 0.072 Uiso 1 1 calc R U . . .
H36C H 0.2160 0.3830 0.4298 0.072 Uiso 1 1 calc R U . . .
C36B C 0.19154(14) 0.5733(2) 0.40722(19) 0.0609(9) Uani 1 1 d . . . . .
H36D H 0.2345 0.5876 0.4215 0.073 Uiso 1 1 calc R U . . .
H36E H 0.1768 0.6056 0.3677 0.073 Uiso 1 1 calc R U . . .
H36F H 0.1648 0.5814 0.4463 0.073 Uiso 1 1 calc R U . . .
C37 C -0.04711(11) 0.47526(15) 0.35204(13) 0.0349(5) Uani 1 1 d . . . . .
H37 H -0.0726 0.4296 0.3357 0.042 Uiso 1 1 calc R U . . .
C37A C -0.06431(13) 0.4963(2) 0.42554(15) 0.0498(7) Uani 1 1 d . . . . .
H37A H -0.1087 0.5092 0.4251 0.060 Uiso 1 1 calc R U . . .
H37B H -0.0557 0.4521 0.4567 0.060 Uiso 1 1 calc R U . . .
H37C H -0.0396 0.5409 0.4421 0.060 Uiso 1 1 calc R U . . .
C37B C -0.06386(13) 0.54379(17) 0.30505(16) 0.0474(7) Uani 1 1 d . . . . .
H37D H -0.1082 0.5557 0.3076 0.057 Uiso 1 1 calc R U . . .
H37E H -0.0391 0.5889 0.3204 0.057 Uiso 1 1 calc R U . . .
H37F H -0.0551 0.5310 0.2569 0.057 Uiso 1 1 calc R U . . .
B B 0.15481(12) 0.34405(16) 0.29324(14) 0.0294(5) Uani 1 1 d . . . . .
H1B H 0.1975 0.3659 0.3027 0.035 Uiso 1 1 calc R U . . .
C1S C 0.4367(10) 0.2213(13) 0.1782(14) 0.187(4) Uiso 0.5 1 d D U P A -1
H1SA H 0.3982 0.2280 0.1490 0.224 Uiso 0.5 1 calc R U P A -1
H1SB H 0.4623 0.1811 0.1580 0.224 Uiso 0.5 1 calc R U P A -1
H1SC H 0.4264 0.2058 0.2253 0.224 Uiso 0.5 1 calc R U P A -1
C2S C 0.4723(8) 0.2968(9) 0.1816(8) 0.187(4) Uiso 0.5 1 d D U P A -1
H2SA H 0.4469 0.3379 0.2020 0.224 Uiso 0.5 1 calc R U P A -1
H2SB H 0.4829 0.3131 0.1344 0.224 Uiso 0.5 1 calc R U P A -1
C3S C 0.5324(6) 0.2823(10) 0.2283(8) 0.187(4) Uiso 0.5 1 d D U P A -1
H3SA H 0.5577 0.2406 0.2086 0.224 Uiso 0.5 1 calc R U P A -1
H3SB H 0.5580 0.3300 0.2324 0.224 Uiso 0.5 1 calc R U P A -1
C4S C 0.5099(8) 0.2584(12) 0.3000(8) 0.187(4) Uiso 0.5 1 d D U P A -1
H4SA H 0.4938 0.3040 0.3244 0.224 Uiso 0.5 1 calc R U P A -1
H4SB H 0.4761 0.2196 0.2941 0.224 Uiso 0.5 1 calc R U P A -1
C5S C 0.5657(11) 0.2238(14) 0.3419(10) 0.187(4) Uiso 0.5 1 d D U P A -1
H5SA H 0.5530 0.2079 0.3879 0.224 Uiso 0.5 1 calc R U P A -1
H5SB H 0.5812 0.1787 0.3172 0.224 Uiso 0.5 1 calc R U P A -1
H5SC H 0.5988 0.2627 0.3474 0.224 Uiso 0.5 1 calc R U P A -1

loop_
_atom_site_aniso_label
_atom_site_aniso_U_11
_atom_site_aniso_U_22
_atom_site_aniso_U_33
_atom_site_aniso_U_23
_atom_site_aniso_U_13
_atom_site_aniso_U_12
Sm 0.02254(9) 0.02540(9) 0.03012(10) 0.000 0.00795(6) 0.000
N1 0.0280(10) 0.0294(10) 0.0367(11) -0.0008(8) 0.0061(8) -0.0002(8)
N11 0.0227(10) 0.0332(11) 0.0331(11) 0.0012(8) 0.0038(8) 0.0021(8)
N12 0.0247(10) 0.0310(10) 0.0342(11) 0.0030(8) 0.0055(8) 0.0005(8)
N21 0.0236(9) 0.0286(9) 0.0332(10) -0.0001(8) 0.0069(8) -0.0018(8)
N22 0.0295(10) 0.0306(10) 0.0335(11) -0.0005(8) 0.0092(8) -0.0025(8)
N31 0.0241(9) 0.0311(10) 0.0299(10) -0.0001(8) 0.0035(8) 0.0002(8)
N32 0.0224(9) 0.0312(10) 0.0285(10) -0.0002(8) 0.0028(8) 0.0003(8)
C1 0.0386(14) 0.0398(14) 0.0463(16) -0.0005(12) 0.0019(12) 0.0056(11)
C2 0.056(3) 0.0325(19) 0.061(3) 0.000 0.002(2) 0.000
C3 0.0531(18) 0.0500(17) 0.0536(18) -0.0034(14) 0.0057(14) 0.0125(14)
C4 0.0439(17) 0.0573(19) 0.076(2) -0.0006(17) 0.0159(16) 0.0086(15)
C5 0.072(2) 0.057(2) 0.087(3) -0.0162(19) 0.008(2) 0.0183(18)
C13 0.0295(12) 0.0339(12) 0.0347(13) 0.0030(10) 0.0047(10) 0.0040(10)
C14 0.0320(13) 0.0415(14) 0.0422(15) 0.0082(11) 0.0001(11) 0.0084(11)
C15 0.0254(12) 0.0404(14) 0.0386(14) 0.0005(11) 0.0023(10) 0.0047(10)
C16 0.0241(12) 0.0478(15) 0.0589(19) 0.0076(13) 0.0022(12) 0.0048(11)
C16A 0.0377(16) 0.072(2) 0.067(2) 0.0098(18) 0.0188(15) 0.0096(15)
C16B 0.0306(15) 0.090(3) 0.072(2) 0.0099(19) -0.0081(15) 0.0070(16)
C17 0.0332(13) 0.0409(14) 0.0442(15) 0.0110(12) 0.0051(11) 0.0034(11)
C17A 0.0539(19) 0.0407(16) 0.074(2) 0.0122(15) 0.0049(16) 0.0000(14)
C17B 0.0526(19) 0.079(2) 0.0502(18) 0.0190(17) 0.0132(15) 0.0051(17)
C23 0.0380(14) 0.0370(13) 0.0341(13) -0.0042(10) 0.0116(11) -0.0063(11)
C24 0.0404(14) 0.0470(15) 0.0366(14) -0.0016(12) 0.0165(11) -0.0086(12)
C25 0.0303(12) 0.0344(12) 0.0402(14) 0.0020(11) 0.0118(10) -0.0021(10)
C26 0.0281(12) 0.0461(15) 0.0460(15) 0.0029(12) 0.0122(11) -0.0072(11)
C26A 0.0408(16) 0.064(2) 0.076(2) -0.0069(17) 0.0287(16) -0.0127(15)
C26B 0.0405(15) 0.0452(16) 0.069(2) -0.0002(15) 0.0025(14) -0.0103(13)
C27 0.0509(18) 0.0521(16) 0.0361(15) -0.0078(12) 0.0128(13) -0.0143(14)
C27A 0.075(2) 0.065(2) 0.0496(19) -0.0195(17) 0.0093(17) -0.0082(19)
C27B 0.064(2) 0.066(2) 0.060(2) -0.0053(18) -0.0089(17) -0.0068(18)
C33 0.0265(11) 0.0328(12) 0.0285(12) -0.0031(9) 0.0030(9) 0.0006(9)
C34 0.0319(12) 0.0365(13) 0.0359(13) -0.0095(10) 0.0022(10) -0.0019(10)
C35 0.0285(12) 0.0357(12) 0.0289(12) -0.0028(10) 0.0026(9) -0.0038(10)
C36 0.0277(12) 0.0537(16) 0.0389(14) -0.0121(12) 0.0039(11) -0.0071(11)
C36A 0.0384(16) 0.093(3) 0.0477(18) -0.0094(17) -0.0088(13) 0.0041(17)
C36B 0.0414(16) 0.066(2) 0.076(2) -0.0297(18) 0.0073(15) -0.0172(15)
C37 0.0272(12) 0.0360(13) 0.0416(14) -0.0096(11) 0.0041(10) 0.0012(10)
C37A 0.0376(15) 0.0645(19) 0.0482(17) -0.0081(14) 0.0099(13) 0.0078(14)
C37B 0.0424(15) 0.0467(16) 0.0532(17) -0.0045(13) 0.0030(13) 0.0123(13)
B 0.0225(12) 0.0329(13) 0.0333(14) 0.0013(11) 0.0048(10) 0.0000(10)

loop_
_atom_type_symbol
_atom_type_description
_atom_type_scat_dispersion_real
_atom_type_scat_dispersion_imag
_atom_type_scat_source
C C 0.0033 0.0016 'International Tables Vol C Tables 4.2.6.8 and 6.1.1.4'
H H 0.0000 0.0000 'International Tables Vol C Tables 4.2.6.8 and 6.1.1.4'
B B 0.0013 0.0007 'International Tables Vol C Tables 4.2.6.8 and 6.1.1.4'
N N 0.0061 0.0033 'International Tables Vol C Tables 4.2.6.8 and 6.1.1.4'
Sm Sm -0.1638 3.4418 'International Tables Vol C Tables 4.2.6.8 and 6.1.1.4'

loop_
_geom_angle_atom_site_label_1
_geom_angle_atom_site_label_2
_geom_angle_atom_site_label_3
_geom_angle
_geom_angle_site_symmetry_1
_geom_angle_site_symmetry_3
N1 Sm N1 34.10(9) . 2
N1 Sm N22 116.82(7) . 2
N1 Sm N22 82.78(7) 2 2
N1 Sm N22 82.78(7) . .
N1 Sm N22 116.81(7) 2 .
N22 Sm N22 160.40(9) 2 .
N1 Sm N32 140.91(6) . .
N1 Sm N32 141.15(6) 2 .
N22 Sm N32 84.31(6) 2 .
N22 Sm N32 79.77(6) . .
N1 Sm N32 141.14(6) . 2
N1 Sm N32 140.90(6) 2 2
N22 Sm N32 79.77(6) 2 2
N22 Sm N32 84.31(6) . 2
N32 Sm N32 71.19(8) . 2
N1 Sm N12 79.84(6) . 2
N1 Sm N12 72.37(6) 2 2
N22 Sm N12 76.95(6) 2 2
N22 Sm N12 108.13(6) . 2
N32 Sm N12 138.94(6) . 2
N32 Sm N12 69.73(6) 2 2
N1 Sm N12 72.37(6) . .
N1 Sm N12 79.84(6) 2 .
N22 Sm N12 108.13(6) 2 .
N22 Sm N12 76.94(6) . .
N32 Sm N12 69.73(6) . .
N32 Sm N12 138.95(6) 2 .
N12 Sm N12 150.96(8) 2 .
C1 N1 N1 108.12(15) . 2
C1 N1 Sm 178.69(18) . .
N1 N1 Sm 72.95(5) 2 .
C15 N11 N12 110.34(19) . .
C15 N11 B 126.8(2) . .
N12 N11 B 122.60(19) . .
C13 N12 N11 105.31(19) . .
C13 N12 Sm 137.19(16) . .
N11 N12 Sm 112.12(14) . .
C25 N21 N22 109.25(19) . .
C25 N21 B 128.3(2) . .
N22 N21 B 121.66(18) . .
C23 N22 N21 106.91(19) . .
C23 N22 Sm 131.26(17) . .
N21 N22 Sm 121.30(14) . .
C35 N31 N32 110.26(18) . .
C35 N31 B 126.15(19) . .
N32 N31 B 123.57(18) . .
C33 N32 N31 105.65(18) . .
C33 N32 Sm 136.55(15) . .
N31 N32 Sm 117.61(13) . .
N1 C1 C2 108.7(2) . .
N1 C1 C3 120.5(3) . .
C2 C1 C3 130.8(3) . .
C1 C2 C1 106.3(3) 2 .
C1 C3 C4 111.0(3) . .
C1 C3 C5 111.4(3) . .
C4 C3 C5 111.2(3) . .
N12 C13 C14 110.5(2) . .
N12 C13 C17 125.4(2) . .
C14 C13 C17 124.0(2) . .
C15 C14 C13 106.3(2) . .
N11 C15 C14 107.5(2) . .
N11 C15 C16 123.9(2) . .
C14 C15 C16 128.4(2) . .
C15 C16 C16A 109.3(3) . .
C15 C16 C16B 111.0(3) . .
C16A C16 C16B 109.8(3) . .
C13 C17 C17B 110.6(2) . .
C13 C17 C17A 111.0(2) . .
C17B C17 C17A 108.0(3) . .
N22 C23 C24 109.7(2) . .
N22 C23 C27 122.6(2) . .
C24 C23 C27 127.7(2) . .
C25 C24 C23 106.3(2) . .
N21 C25 C24 107.9(2) . .
N21 C25 C26 124.5(2) . .
C24 C25 C26 127.5(2) . .
C25 C26 C26B 110.6(2) . .
C25 C26 C26A 110.4(2) . .
C26B C26 C26A 111.0(2) . .
C23 C27 C27A 109.9(3) . .
C23 C27 C27B 111.6(3) . .
C27A C27 C27B 110.6(3) . .
N32 C33 C34 109.8(2) . .
N32 C33 C37 126.0(2) . .
C34 C33 C37 124.2(2) . .
C35 C34 C33 106.7(2) . .
N31 C35 C34 107.6(2) . .
N31 C35 C36 124.9(2) . .
C34 C35 C36 127.4(2) . .
C35 C36 C36B 111.0(2) . .
C35 C36 C36A 110.6(2) . .
C36B C36 C36A 110.5(3) . .
C33 C37 C37B 111.4(2) . .
C33 C37 C37A 111.6(2) . .
C37B C37 C37A 107.6(2) . .
N11 B N31 110.78(19) . .
N11 B N21 110.7(2) . .
N31 B N21 114.17(19) . .
C1S C2S C3S 106.9(8) . .
C4S C3S C2S 105.4(8) . .
C5S C4S C3S 107.3(9) . .

loop_
_geom_bond_atom_site_label_1
_geom_bond_atom_site_label_2
_geom_bond_distance
_geom_bond_site_symmetry_2
Sm N1 2.3606(19) .
Sm N1 2.361(2) 2
Sm N22 2.5044(19) 2
Sm N22 2.5045(19) .
Sm N32 2.6397(19) .
Sm N32 2.6397(19) 2
Sm N12 2.807(2) 2
Sm N12 2.807(2) .
N1 C1 1.362(3) .
N1 N1 1.384(4) 2
N11 C15 1.363(3) .
N11 N12 1.382(3) .
N11 B 1.538(3) .
N12 C13 1.345(3) .
N21 C25 1.356(3) .
N21 N22 1.380(3) .
N21 B 1.556(3) .
N22 C23 1.336(3) .
N31 C35 1.353(3) .
N31 N32 1.387(2) .
N31 B 1.544(3) .
N32 C33 1.353(3) .
C1 C2 1.395(4) .
C1 C3 1.506(4) .
C2 C1 1.395(4) 2
C3 C4 1.524(4) .
C3 C5 1.533(5) .
C13 C14 1.397(3) .
C13 C17 1.504(3) .
C14 C15 1.366(4) .
C15 C16 1.512(4) .
C16 C16A 1.525(5) .
C16 C16B 1.526(4) .
C17 C17B 1.519(4) .
C17 C17A 1.525(4) .
C23 C24 1.395(3) .
C23 C27 1.504(4) .
C24 C25 1.376(4) .
C25 C26 1.504(3) .
C26 C26B 1.514(4) .
C26 C26A 1.535(4) .
C27 C27A 1.522(4) .
C27 C27B 1.526(5) .
C33 C34 1.396(3) .
C33 C37 1.508(3) .
C34 C35 1.372(3) .
C35 C36 1.509(3) .
C36 C36B 1.522(4) .
C36 C36A 1.533(4) .
C37 C37B 1.520(4) .
C37 C37A 1.524(4) .
C1S C2S 1.512(9) .
C2S C3S 1.553(9) .
C3S C4S 1.541(9) .
C4S C5S 1.528(9) .

loop_
_geom_torsion_atom_site_label_1
_geom_torsion_atom_site_label_2
_geom_torsion_atom_site_label_3
_geom_torsion_atom_site_label_4
_geom_torsion
_geom_torsion_site_symmetry_1
_geom_torsion_site_symmetry_4
N22 Sm N1 N1 -3.8(2) 2 2
N22 Sm N1 N1 176.55(18) . 2
N32 Sm N1 N1 112.64(16) . 2
N32 Sm N1 N1 -111.91(17) 2 2
N12 Sm N1 N1 -73.49(17) 2 2
N12 Sm N1 N1 98.01(17) . 2
C15 N11 N12 C13 0.7(3) . .
B N11 N12 C13 -174.2(2) . .
C15 N11 N12 Sm -158.11(16) . .
B N11 N12 Sm 27.0(3) . .
N1 Sm N12 C13 -38.7(2) . .
N1 Sm N12 C13 -4.4(2) 2 .
N22 Sm N12 C13 74.5(2) 2 .
N22 Sm N12 C13 -125.1(2) . .
N32 Sm N12 C13 151.1(2) . .
N32 Sm N12 C13 169.8(2) 2 .
N12 Sm N12 C13 -21.2(2) 2 .
N1 Sm N12 N11 110.44(15) . .
N1 Sm N12 N11 144.78(15) 2 .
N22 Sm N12 N11 -136.35(14) 2 .
N22 Sm N12 N11 23.98(14) . .
N32 Sm N12 N11 -59.78(14) . .
N32 Sm N12 N11 -41.10(18) 2 .
N12 Sm N12 N11 127.89(14) 2 .
C25 N21 N22 C23 -0.7(3) . .
B N21 N22 C23 -171.6(2) . .
C25 N21 N22 Sm -173.28(15) . .
B N21 N22 Sm 15.9(3) . .
N1 Sm N22 C23 70.8(2) . .
N1 Sm N22 C23 72.9(2) 2 .
N22 Sm N22 C23 -108.2(2) 2 .
N32 Sm N22 C23 -144.4(2) . .
N32 Sm N22 C23 -72.5(2) 2 .
N12 Sm N22 C23 -6.0(2) 2 .
N12 Sm N22 C23 144.3(2) . .
N1 Sm N22 N21 -118.72(17) . .
N1 Sm N22 N21 -116.56(16) 2 .
N22 Sm N22 N21 62.30(16) 2 .
N32 Sm N22 N21 26.14(16) . .
N32 Sm N22 N21 98.00(17) 2 .
N12 Sm N22 N21 164.49(15) 2 .
N12 Sm N22 N21 -45.23(16) . .
C35 N31 N32 C33 1.0(2) . .
B N31 N32 C33 179.6(2) . .
C35 N31 N32 Sm -174.71(15) . .
B N31 N32 Sm 3.9(3) . .
N1 Sm N32 C33 -145.0(2) . .
N1 Sm N32 C33 -89.5(2) 2 .
N22 Sm N32 C33 -18.4(2) 2 .
N22 Sm N32 C33 150.1(2) . .
N32 Sm N32 C33 62.7(2) 2 .
N12 Sm N32 C33 44.2(3) 2 .
N12 Sm N32 C33 -130.2(2) . .
N1 Sm N32 N31 28.94(19) . .
N1 Sm N32 N31 84.51(17) 2 .
N22 Sm N32 N31 155.54(15) 2 .
N22 Sm N32 N31 -35.93(14) . .
N32 Sm N32 N31 -123.36(17) 2 .
N12 Sm N32 N31 -141.86(13) 2 .
N12 Sm N32 N31 43.81(14) . .
N1 N1 C1 C2 1.3(3) 2 .
N1 N1 C1 C3 -179.3(3) 2 .
N1 C1 C2 C1 -0.48(12) . 2
C3 C1 C2 C1 -179.9(4) . 2
N1 C1 C3 C4 44.7(4) . .
C2 C1 C3 C4 -136.0(3) . .
N1 C1 C3 C5 169.2(3) . .
C2 C1 C3 C5 -11.5(4) . .
N11 N12 C13 C14 0.1(3) . .
Sm N12 C13 C14 150.55(19) . .
N11 N12 C13 C17 177.1(2) . .
Sm N12 C13 C17 -32.5(4) . .
N12 C13 C14 C15 -0.8(3) . .
C17 C13 C14 C15 -177.8(2) . .
N12 N11 C15 C14 -1.2(3) . .
B N11 C15 C14 173.4(2) . .
N12 N11 C15 C16 174.0(2) . .
B N11 C15 C16 -11.4(4) . .
C13 C14 C15 N11 1.2(3) . .
C13 C14 C15 C16 -173.7(3) . .
N11 C15 C16 C16A -83.2(3) . .
C14 C15 C16 C16A 91.0(4) . .
N11 C15 C16 C16B 155.6(3) . .
C14 C15 C16 C16B -30.3(4) . .
N12 C13 C17 C17B -108.2(3) . .
C14 C13 C17 C17B 68.3(3) . .
N12 C13 C17 C17A 131.9(3) . .
C14 C13 C17 C17A -51.5(4) . .
N21 N22 C23 C24 0.3(3) . .
Sm N22 C23 C24 171.86(18) . .
N21 N22 C23 C27 179.8(3) . .
Sm N22 C23 C27 -8.7(4) . .
N22 C23 C24 C25 0.2(3) . .
C27 C23 C24 C25 -179.2(3) . .
N22 N21 C25 C24 0.8(3) . .
B N21 C25 C24 170.9(2) . .
N22 N21 C25 C26 178.4(2) . .
B N21 C25 C26 -11.6(4) . .
C23 C24 C25 N21 -0.6(3) . .
C23 C24 C25 C26 -178.0(3) . .
N21 C25 C26 C26B -81.1(3) . .
C24 C25 C26 C26B 95.9(3) . .
N21 C25 C26 C26A 155.7(3) . .
C24 C25 C26 C26A -27.3(4) . .
N22 C23 C27 C27A -135.7(3) . .
C24 C23 C27 C27A 43.7(4) . .
N22 C23 C27 C27B 101.3(3) . .
C24 C23 C27 C27B -79.4(4) . .
N31 N32 C33 C34 -1.2(3) . .
Sm N32 C33 C34 173.26(17) . .
N31 N32 C33 C37 175.7(2) . .
Sm N32 C33 C37 -9.8(4) . .
N32 C33 C34 C35 1.0(3) . .
C37 C33 C34 C35 -176.0(2) . .
N32 N31 C35 C34 -0.4(3) . .
B N31 C35 C34 -178.9(2) . .
N32 N31 C35 C36 177.3(2) . .
B N31 C35 C36 -1.2(4) . .
C33 C34 C35 N31 -0.3(3) . .
C33 C34 C35 C36 -178.0(2) . .
N31 C35 C36 C36B 160.6(3) . .
C34 C35 C36 C36B -22.2(4) . .
N31 C35 C36 C36A -76.4(3) . .
C34 C35 C36 C36A 100.8(3) . .
N32 C33 C37 C37B -104.0(3) . .
C34 C33 C37 C37B 72.5(3) . .
N32 C33 C37 C37A 135.7(3) . .
C34 C33 C37 C37A -47.8(3) . .
C15 N11 B N31 -128.2(2) . .
N12 N11 B N31 45.8(3) . .
C15 N11 B N21 104.1(3) . .
N12 N11 B N21 -81.9(3) . .
C35 N31 B N11 108.8(3) . .
N32 N31 B N11 -69.5(3) . .
C35 N31 B N21 -125.4(2) . .
N32 N31 B N21 56.2(3) . .
C25 N21 B N11 -113.4(3) . .
N22 N21 B N11 55.5(3) . .
C25 N21 B N31 120.8(3) . .
N22 N21 B N31 -70.3(3) . .
C1S C2S C3S C4S -61(2) . .
C2S C3S C4S C5S 165.8(14) . .
